data_2220108
loop_
_publ_author_name
'Zhang, Chun-Hong'
'Li, Zi-Cheng'
'Song, Hang'
'Huang, Wen-Cai'

_publ_section_title
;
 <i>trans</i>-4-[(2,6-Dimethylphenoxy)methyl]cyclohexanecarboxylic acid
;
_journal_coeditor_code CI2698
_journal_issue 12
_journal_name_full 'Acta Crystallographica Section E'
_journal_page_first o2263
_journal_paper_doi 10.1107/S1600536808035502
_journal_volume 64
_journal_year 2008
_chemical_formula_iupac 'C16 H22 O3'
_chemical_formula_moiety 'C16 H22 O3'
_chemical_formula_sum 'C16 H22 O3'
_chemical_formula_weight 262.34
_chemical_name_systematic
;
<i>trans</i>-4-[(2,6-Dimethylphenoxy)methyl]cyclohexanecarboxylic acid
;
_space_group_IT_number 2
_symmetry_cell_setting triclinic
_symmetry_space_group_name_Hall '-P 1'
_symmetry_space_group_name_H-M 'P -1'
_atom_sites_solution_hydrogens geom
_atom_sites_solution_primary direct
_atom_sites_solution_secondary difmap
_cell_angle_alpha 95.26(4)
_cell_angle_beta 98.35(4)
_cell_angle_gamma 106.44(3)
_cell_formula_units_Z 2
_cell_length_a 7.162(3)
_cell_length_b 7.680(4)
_cell_length_c 14.451(4)
_cell_measurement_reflns_used 26
_cell_measurement_temperature 292(2)
_cell_measurement_theta_max 7.36
_cell_measurement_theta_min 4.29
_cell_volume 746.9(6)
_computing_cell_refinement 'DIFRAC (Gabe & White, 1993)'
_computing_data_collection 'DIFRAC (Gabe & White, 1993)'
_computing_data_reduction 'NRCVAX (Gabe <i>et al.</i>, 1989)'
_computing_molecular_graphics 'ORTEP-3 for Windows (Farrugia, 1997)'
_computing_publication_material 'SHELXL97 (Sheldrick, 2008)'
_computing_structure_refinement 'SHELXL97 (Sheldrick, 2008)'
_computing_structure_solution 'SHELXS97 (Sheldrick, 2008)'
_diffrn_ambient_temperature 292(2)
_diffrn_measured_fraction_theta_full 0.973
_diffrn_measured_fraction_theta_max 0.973
_diffrn_measurement_device_type 'Enraf--Nonius CAD-4'
_diffrn_measurement_method \w/2\q
_diffrn_radiation_monochromator graphite
_diffrn_radiation_source 'fine-focus sealed tube'
_diffrn_radiation_type MoK\a
_diffrn_radiation_wavelength 0.71073
_diffrn_reflns_av_R_equivalents 0.0133
_diffrn_reflns_av_sigmaI/netI 0.0335
_diffrn_reflns_limit_h_max 8
_diffrn_reflns_limit_h_min -8
_diffrn_reflns_limit_k_max 9
_diffrn_reflns_limit_k_min -5
_diffrn_reflns_limit_l_max 17
_diffrn_reflns_limit_l_min -17
_diffrn_reflns_number 2886
_diffrn_reflns_theta_full 25.51
_diffrn_reflns_theta_max 25.51
_diffrn_reflns_theta_min 1.44
_diffrn_standards_decay_% 2.266
_diffrn_standards_interval_count 250
_diffrn_standards_number 3
_exptl_absorpt_coefficient_mu 0.079
_exptl_absorpt_correction_type none
_exptl_crystal_colour colourless
_exptl_crystal_density_diffrn 1.167
_exptl_crystal_density_method 'not measured'
_exptl_crystal_description block
_exptl_crystal_F_000 284
_exptl_crystal_size_max 0.60
_exptl_crystal_size_mid 0.52
_exptl_crystal_size_min 0.42
_refine_diff_density_max 0.182
_refine_diff_density_min -0.200
_refine_ls_extinction_method none
_refine_ls_goodness_of_fit_ref 1.158
_refine_ls_hydrogen_treatment constr
_refine_ls_matrix_type full
_refine_ls_number_parameters 175
_refine_ls_number_reflns 2715
_refine_ls_number_restraints 0
_refine_ls_restrained_S_all 1.158
_refine_ls_R_factor_all 0.1268
_refine_ls_R_factor_gt 0.0659
_refine_ls_shift/su_max 0.001
_refine_ls_shift/su_mean 0.000
_refine_ls_structure_factor_coef Fsqd
_refine_ls_weighting_details 'calc w = 1/[\s^2^(Fo^2^)+(0.0902P)^2^+0.0605P] where P=(Fo^2^+2Fc^2^)/3'
_refine_ls_weighting_scheme calc
_refine_ls_wR_factor_gt 0.1699
_refine_ls_wR_factor_ref 0.1955
_reflns_number_gt 1461
_reflns_number_total 2715
_reflns_threshold_expression I>2\s(I)
_cod_data_source_file ci2698.cif
_cod_data_source_block I
_cod_database_code 2220108
_cod_database_fobs_code 2220108

loop_
_symmetry_equiv_pos_as_xyz
'x, y, z'
'-x, -y, -z'

loop_
_atom_site_type_symbol
_atom_site_label
_atom_site_fract_x
_atom_site_fract_y
_atom_site_fract_z
_atom_site_U_iso_or_equiv
_atom_site_adp_type
_atom_site_calc_flag
_atom_site_refinement_flags
_atom_site_occupancy
O O1 0.8686(2) 0.1188(2) 0.70598(13) 0.0678(5) Uani d . 1
O O2 1.2419(3) -0.5645(3) 0.96803(18) 0.0922(7) Uani d . 1
H H2 1.3381 -0.5780 1.0015 0.138 Uiso calc R 1
O O3 1.4736(3) -0.3312(3) 0.93470(18) 0.0964(8) Uani d . 1
C C1 0.7116(4) 0.1817(3) 0.6701(2) 0.0628(7) Uani d . 1
C C2 0.5908(4) 0.2148(4) 0.7308(2) 0.0769(8) Uani d . 1
C C3 0.4398(5) 0.2823(5) 0.6941(4) 0.1122(14) Uani d . 1
H H3 0.3518 0.3017 0.7324 0.135 Uiso calc R 1
C C4 0.4162(6) 0.3209(5) 0.6047(5) 0.1232(17) Uani d . 1
H H4 0.3148 0.3684 0.5828 0.148 Uiso calc R 1
C C5 0.5403(6) 0.2907(4) 0.5465(3) 0.1052(13) Uani d . 1
H H5 0.5235 0.3191 0.4853 0.126 Uiso calc R 1
C C6 0.6931(4) 0.2174(4) 0.5772(2) 0.0728(8) Uani d . 1
C C7 0.8312(6) 0.1882(5) 0.5141(2) 0.1050(11) Uani d . 1
H H7A 0.9250 0.1368 0.5466 0.157 Uiso calc R 1
H H7B 0.9000 0.3034 0.4965 0.157 Uiso calc R 1
H H7C 0.7576 0.1056 0.4584 0.157 Uiso calc R 1
C C8 0.6272(6) 0.1818(5) 0.8314(3) 0.1143(13) Uani d . 1
H H8A 0.6137 0.0542 0.8333 0.171 Uiso calc R 1
H H8B 0.5326 0.2158 0.8642 0.171 Uiso calc R 1
H H8C 0.7585 0.2541 0.8612 0.171 Uiso calc R 1
C C9 0.8238(4) -0.0765(3) 0.6916(2) 0.0710(8) Uani d . 1
H H9A 0.8080 -0.1196 0.6249 0.085 Uiso calc R 1
H H9B 0.7005 -0.1320 0.7125 0.085 Uiso calc R 1
C C10 0.9881(4) -0.1320(3) 0.74612(18) 0.0610(7) Uani d . 1
H H10 1.1123 -0.0654 0.7276 0.073 Uiso calc R 1
C C11 0.9560(4) -0.3349(4) 0.7197(2) 0.0764(8) Uani d . 1
H H11A 0.9530 -0.3606 0.6524 0.092 Uiso calc R 1
H H11B 0.8287 -0.4032 0.7329 0.092 Uiso calc R 1
C C12 1.1171(4) -0.3994(4) 0.7733(2) 0.0746(8) Uani d . 1
H H12A 1.2426 -0.3407 0.7551 0.089 Uiso calc R 1
H H12B 1.0871 -0.5308 0.7564 0.089 Uiso calc R 1
C C13 1.1352(4) -0.3548(4) 0.8800(2) 0.0712(8) Uani d . 1
H H13 1.0096 -0.4209 0.8974 0.085 Uiso calc R 1
C C14 1.1699(5) -0.1513(4) 0.9070(2) 0.0838(9) Uani d . 1
H H14A 1.2980 -0.0839 0.8942 0.101 Uiso calc R 1
H H14B 1.1718 -0.1259 0.9742 0.101 Uiso calc R 1
C C15 1.0103(5) -0.0858(4) 0.8526(2) 0.0789(8) Uani d . 1
H H15A 1.0425 0.0460 0.8689 0.095 Uiso calc R 1
H H15B 0.8849 -0.1419 0.8716 0.095 Uiso calc R 1
C C16 1.2952(4) -0.4194(4) 0.9309(2) 0.0679(7) Uani d . 1

loop_
_atom_site_aniso_label
_atom_site_aniso_U_11
_atom_site_aniso_U_22
_atom_site_aniso_U_33
_atom_site_aniso_U_12
_atom_site_aniso_U_13
_atom_site_aniso_U_23
O1 0.0677(12) 0.0521(10) 0.0835(12) 0.0263(9) -0.0042(9) 0.0107(8)
O2 0.0857(14) 0.0824(15) 0.1224(19) 0.0393(12) 0.0165(13) 0.0434(13)
O3 0.0695(14) 0.0986(16) 0.136(2) 0.0373(12) 0.0181(12) 0.0551(14)
C1 0.0573(15) 0.0486(14) 0.0804(18) 0.0191(12) -0.0007(13) 0.0088(12)
C2 0.0742(19) 0.0565(17) 0.104(2) 0.0234(15) 0.0221(17) 0.0078(15)
C3 0.083(3) 0.071(2) 0.193(5) 0.0338(19) 0.041(3) 0.013(3)
C4 0.074(3) 0.079(3) 0.216(6) 0.037(2) -0.010(3) 0.029(3)
C5 0.103(3) 0.074(2) 0.122(3) 0.024(2) -0.038(2) 0.027(2)
C6 0.0754(19) 0.0592(17) 0.0762(19) 0.0179(14) -0.0078(15) 0.0131(14)
C7 0.130(3) 0.105(3) 0.085(2) 0.038(2) 0.024(2) 0.0224(19)
C8 0.154(3) 0.100(3) 0.102(3) 0.040(2) 0.062(3) 0.012(2)
C9 0.0734(18) 0.0548(16) 0.0841(19) 0.0268(13) -0.0026(14) 0.0088(13)
C10 0.0652(16) 0.0495(14) 0.0686(16) 0.0217(12) 0.0039(12) 0.0087(12)
C11 0.0809(19) 0.0603(17) 0.090(2) 0.0345(14) -0.0016(15) 0.0030(14)
C12 0.0780(19) 0.0602(17) 0.090(2) 0.0348(14) 0.0035(15) 0.0051(14)
C13 0.0676(17) 0.0716(18) 0.090(2) 0.0353(14) 0.0230(14) 0.0304(15)
C14 0.112(2) 0.081(2) 0.0727(19) 0.0588(19) 0.0024(16) 0.0080(15)
C15 0.098(2) 0.0747(19) 0.079(2) 0.0534(17) 0.0075(15) 0.0093(15)
C16 0.0757(19) 0.0644(17) 0.0816(19) 0.0397(15) 0.0238(15) 0.0268(15)

loop_
_atom_type_symbol
_atom_type_description
_atom_type_scat_dispersion_real
_atom_type_scat_dispersion_imag
_atom_type_scat_source
C C 0.0033 0.0016 'International Tables Vol C Tables 4.2.6.8 and 6.1.1.4'
H H 0.0000 0.0000 'International Tables Vol C Tables 4.2.6.8 and 6.1.1.4'
O O 0.0106 0.0060 'International Tables Vol C Tables 4.2.6.8 and 6.1.1.4'

loop_
_geom_angle_atom_site_label_1
_geom_angle_atom_site_label_2
_geom_angle_atom_site_label_3
_geom_angle
C1 O1 C9 113.91(18)
C16 O2 H2 109.5
C2 C1 C6 123.7(3)
C2 C1 O1 117.7(3)
C6 C1 O1 118.5(3)
C1 C2 C3 116.5(3)
C1 C2 C8 120.4(3)
C3 C2 C8 123.1(3)
C4 C3 C2 122.2(4)
C4 C3 H3 118.9
C2 C3 H3 118.9
C3 C4 C5 120.2(4)
C3 C4 H4 119.9
C5 C4 H4 119.9
C4 C5 C6 121.2(4)
C4 C5 H5 119.4
C6 C5 H5 119.4
C1 C6 C5 116.2(3)
C1 C6 C7 122.8(3)
C5 C6 C7 121.0(3)
C6 C7 H7A 109.5
C6 C7 H7B 109.5
H7A C7 H7B 109.5
C6 C7 H7C 109.5
H7A C7 H7C 109.5
H7B C7 H7C 109.5
C2 C8 H8A 109.5
C2 C8 H8B 109.5
H8A C8 H8B 109.5
C2 C8 H8C 109.5
H8A C8 H8C 109.5
H8B C8 H8C 109.5
O1 C9 C10 109.9(2)
O1 C9 H9A 109.7
C10 C9 H9A 109.7
O1 C9 H9B 109.7
C10 C9 H9B 109.7
H9A C9 H9B 108.2
C9 C10 C11 109.9(2)
C9 C10 C15 113.2(2)
C11 C10 C15 110.1(2)
C9 C10 H10 107.8
C11 C10 H10 107.8
C15 C10 H10 107.8
C10 C11 C12 112.2(2)
C10 C11 H11A 109.2
C12 C11 H11A 109.2
C10 C11 H11B 109.2
C12 C11 H11B 109.2
H11A C11 H11B 107.9
C11 C12 C13 111.6(2)
C11 C12 H12A 109.3
C13 C12 H12A 109.3
C11 C12 H12B 109.3
C13 C12 H12B 109.3
H12A C12 H12B 108.0
C16 C13 C14 112.1(2)
C16 C13 C12 110.4(2)
C14 C13 C12 110.0(2)
C16 C13 H13 108.1
C14 C13 H13 108.1
C12 C13 H13 108.1
C13 C14 C15 111.7(2)
C13 C14 H14A 109.3
C15 C14 H14A 109.3
C13 C14 H14B 109.3
C15 C14 H14B 109.3
H14A C14 H14B 107.9
C14 C15 C10 112.6(2)
C14 C15 H15A 109.1
C10 C15 H15A 109.1
C14 C15 H15B 109.1
C10 C15 H15B 109.1
H15A C15 H15B 107.8
O3 C16 O2 122.8(2)
O3 C16 C13 119.9(2)
O2 C16 C13 117.3(3)

loop_
_geom_bond_atom_site_label_1
_geom_bond_atom_site_label_2
_geom_bond_distance
O1 C1 1.397(3)
O1 C9 1.431(3)
O2 C16 1.266(3)
O2 H2 0.82
O3 C16 1.256(3)
C1 C2 1.373(4)
C1 C6 1.390(4)
C2 C3 1.386(5)
C2 C8 1.496(5)
C3 C4 1.350(6)
C3 H3 0.93
C4 C5 1.359(6)
C4 H4 0.93
C5 C6 1.402(5)
C5 H5 0.93
C6 C7 1.487(5)
C7 H7A 0.96
C7 H7B 0.96
C7 H7C 0.96
C8 H8A 0.96
C8 H8B 0.96
C8 H8C 0.96
C9 C10 1.505(3)
C9 H9A 0.97
C9 H9B 0.97
C10 C11 1.513(4)
C10 C15 1.522(4)
C10 H10 0.98
C11 C12 1.521(4)
C11 H11A 0.97
C11 H11B 0.97
C12 C13 1.526(4)
C12 H12A 0.97
C12 H12B 0.97
C13 C16 1.498(4)
C13 C14 1.516(4)
C13 H13 0.98
C14 C15 1.521(4)
C14 H14A 0.97
C14 H14B 0.97
C15 H15A 0.97
C15 H15B 0.97

loop_
_geom_hbond_atom_site_label_D
_geom_hbond_atom_site_label_H
_geom_hbond_atom_site_label_A
_geom_hbond_site_symmetry_A
_geom_hbond_distance_DH
_geom_hbond_distance_HA
_geom_hbond_distance_DA
_geom_hbond_angle_DHA
O2 H2 O3 2_847 0.82 1.86 2.658(3) 166
